data_1552381
loop_
_publ_author_name
'Petty, Anthony J.'
'Ai, Qianxiang'
'Sorli, Jeni C.'
'Haneef, Hamna F.'
'Purdum, Geoffrey E.'
'Boehm, Alex'
'Granger, Devin B.'
'Gu, Kaichen'
'Rubinger, Carla Patricia Lacerda'
'Parkin, Sean R.'
'Graham, Kenneth R.'
'Jurchescu, Oana D.'
'Loo, Yueh-Lin'
'Risko, Chad'
'Anthony, John E.'

_publ_section_title
;
 Computationally aided design of a high-performance organic semiconductor:
 the development of a universal crystal engineering core
;
_journal_name_full 'Chemical Science'
_journal_paper_doi 10.1039/C9SC02930C
_journal_year 2019
_chemical_formula_moiety 'C58 H74 S4 Si2'
_chemical_formula_sum 'C58 H74 S4 Si2'
_chemical_formula_weight 955.59
_space_group_crystal_system triclinic
_space_group_IT_number 2
_space_group_name_Hall '-P 1'
_space_group_name_H-M_alt 'P -1'
_symmetry_space_group_name_Hall '-P 1'
_symmetry_space_group_name_H-M 'P -1'
_atom_sites_solution_hydrogens difmap
_atom_sites_solution_primary direct
_atom_sites_solution_secondary difmap
_audit_creation_method SHELXL-2016/6
_audit_update_record
;
2019-06-13 deposited with the CCDC.    2019-09-30 downloaded from the CCDC.
;
_cell_angle_alpha 72.301(4)
_cell_angle_beta 84.951(5)
_cell_angle_gamma 71.569(4)
_cell_formula_units_Z 1
_cell_length_a 8.0853(8)
_cell_length_b 11.1856(11)
_cell_length_c 17.2322(18)
_cell_measurement_reflns_used 9892
_cell_measurement_temperature 90.0(2)
_cell_measurement_theta_max 74.66
_cell_measurement_theta_min 2.69
_cell_volume 1408.5(2)
_computing_cell_refinement '<i>APEX3</i> (Bruker-AXS, 2016)'
_computing_data_collection '<i>APEX3</i> (Bruker-AXS, 2016)'
_computing_data_reduction '<i>APEX3</i> (Bruker-AXS, 2016)'
_computing_molecular_graphics '<i>XP in SHELXTL</i> (Sheldrick, 2008)'
_computing_publication_material '<i>SHELX</i> (Sheldrick, 2008) and <i>CIFFIX</i> (Parkin, 2013)'
_computing_structure_refinement '<i>SHELXL-2016/6</i> (Sheldrick, 2015b)'
_computing_structure_solution '<i>SHELXT</i> (Sheldrick, 2015a)'
_diffrn_ambient_temperature 90.0(2)
_diffrn_detector_area_resol_mean 5.6
_diffrn_measured_fraction_theta_full 0.959
_diffrn_measured_fraction_theta_max 0.950
_diffrn_measurement_device_type 'Bruker D8 Venture dual source'
_diffrn_measurement_method '\f and \w scans'
_diffrn_radiation_type CuK\a
_diffrn_radiation_wavelength 1.54178
_diffrn_reflns_av_R_equivalents 0.0553
_diffrn_reflns_av_unetI/netI 0.0601
_diffrn_reflns_Laue_measured_fraction_full 0.959
_diffrn_reflns_Laue_measured_fraction_max 0.950
_diffrn_reflns_limit_h_max 10
_diffrn_reflns_limit_h_min -10
_diffrn_reflns_limit_k_max 13
_diffrn_reflns_limit_k_min -11
_diffrn_reflns_limit_l_max 21
_diffrn_reflns_limit_l_min -21
_diffrn_reflns_number 19111
_diffrn_reflns_point_group_measured_fraction_full 0.959
_diffrn_reflns_point_group_measured_fraction_max 0.950
_diffrn_reflns_theta_full 67.679
_diffrn_reflns_theta_max 74.653
_diffrn_reflns_theta_min 2.692
_diffrn_source microsource
_exptl_absorpt_coefficient_mu 2.207
_exptl_absorpt_correction_T_max 0.754
_exptl_absorpt_correction_T_min 0.472
_exptl_absorpt_correction_type multi-scan
_exptl_absorpt_process_details '<i>SADABS</i> (Krause et al., 2015)'
_exptl_crystal_colour yellow
_exptl_crystal_density_diffrn 1.127
_exptl_crystal_description lath
_exptl_crystal_F_000 514
_exptl_crystal_size_max 0.280
_exptl_crystal_size_mid 0.120
_exptl_crystal_size_min 0.040
_refine_diff_density_max 0.359
_refine_diff_density_min -0.279
_refine_diff_density_rms 0.058
_refine_ls_extinction_method none
_refine_ls_goodness_of_fit_ref 1.047
_refine_ls_hydrogen_treatment constr
_refine_ls_matrix_type full
_refine_ls_number_parameters 386
_refine_ls_number_reflns 5477
_refine_ls_number_restraints 171
_refine_ls_restrained_S_all 1.032
_refine_ls_R_factor_all 0.0872
_refine_ls_R_factor_gt 0.0626
_refine_ls_shift/su_max 0.005
_refine_ls_shift/su_mean 0.001
_refine_ls_structure_factor_coef Fsqd
_refine_ls_weighting_details 'w=1/[\s^2^(Fo^2^)+(0.0902P)^2^+0.7406P] where P=(Fo^2^+2Fc^2^)/3'
_refine_ls_weighting_scheme calc
_refine_ls_wR_factor_gt 0.1701
_refine_ls_wR_factor_ref 0.1946
_reflns_Friedel_coverage 0.000
_reflns_number_gt 4176
_reflns_number_total 5477
_reflns_threshold_expression 'I > 2\s(I)'
_cod_data_source_file c9sc02930c2.cif
_cod_data_source_block c17044
_cod_database_code 1552381
_shelx_shelxl_version_number 2016/6
_shelx_space_group_comment
; 
The symmetry employed for this shelxl refinement is uniquely defined 
by the following loop, which should always be used as a source of 
symmetry information in preference to the above space-group names. 
They are only intended as comments. 
;
_shelx_estimated_absorpt_t_min 0.577
_shelx_estimated_absorpt_t_max 0.917
_exptl_absorpt_special_details
; 
In addition to absorption, multi-scan techniques also correct other slowly 
varying changes in scale factor over reciprocal space, such as those caused 
by x-ray beam inhomogeneity, goniometer imperfection, crystal decomposition, 
crystal longer than the x-ray beam cross section, absorption by the crystal 
mount etc.  These account, by and large, for much of the difference between 
estimated values of Tmin and Tmax and the _exptl_absorpt_correction_ values. 
;

loop_
_space_group_symop_operation_xyz
'x, y, z'
'-x, -y, -z'

loop_
_atom_site_label
_atom_site_type_symbol
_atom_site_fract_x
_atom_site_fract_y
_atom_site_fract_z
_atom_site_U_iso_or_equiv
_atom_site_adp_type
_atom_site_occupancy
_atom_site_site_symmetry_order
_atom_site_calc_flag
_atom_site_refinement_flags_posn
_atom_site_refinement_flags_adp
_atom_site_refinement_flags_occupancy
_atom_site_disorder_assembly
_atom_site_disorder_group
Si1 Si 0.47317(11) 0.70313(7) 0.77976(5) 0.0532(2) Uani 1 1 d . . . . .
C1 C 0.4770(3) 0.5516(2) 0.56817(15) 0.0432(5) Uani 1 1 d . . . . .
C2 C 0.633(2) 0.4874(13) 0.5507(12) 0.0333(17) Uani 0.570(3) 1 d D . P A 1
S3 S 0.81917(19) 0.43878(14) 0.60877(9) 0.0453(4) Uani 0.570(3) 1 d D . P A 1
C4 C 0.9505(13) 0.359(3) 0.5380(12) 0.039(2) Uani 0.570(3) 1 d D . P A 1
C5 C 0.8510(11) 0.3520(8) 0.4846(5) 0.0464(6) Uani 0.570(3) 1 d D . P A 1
H5 H 0.894896 0.304121 0.446286 0.056 Uiso 0.570(3) 1 calc R U P A 1
C6 C 0.671(2) 0.422(3) 0.4891(10) 0.0350(19) Uani 0.570(3) 1 d D . P A 1
C2' C 0.650(3) 0.460(2) 0.5474(17) 0.0333(17) Uani 0.430(3) 1 d D . P A 2
C3' C 0.8168(12) 0.4319(9) 0.5833(5) 0.0453(4) Uani 0.430(3) 1 d D . P A 2
H3' H 0.836471 0.469199 0.623077 0.054 Uiso 0.430(3) 1 calc R U P A 2
C4' C 0.9386(19) 0.348(4) 0.5538(17) 0.039(2) Uani 0.430(3) 1 d D . P A 2
S5' S 0.8685(3) 0.3384(2) 0.46028(13) 0.0464(6) Uani 0.430(3) 1 d D . P A 2
C6' C 0.655(3) 0.429(4) 0.4725(14) 0.0350(19) Uani 0.430(3) 1 d D . P A 2
C7 C 1.1308(10) 0.2984(18) 0.5587(7) 0.0453(19) Uani 0.637(4) 1 d D . P A 1
S8 S 1.25666(17) 0.20199(14) 0.49877(10) 0.0577(5) Uani 0.637(4) 1 d D . P A 1
C9 C 1.4389(12) 0.1631(10) 0.5547(7) 0.055(2) Uani 0.637(4) 1 d D . P A 1
C10 C 1.6073(17) 0.0889(14) 0.5405(11) 0.072(3) Uani 0.637(4) 1 d D . P A 1
H10 H 1.627916 0.048209 0.498127 0.087 Uiso 0.637(4) 1 calc R U P A 1
C11 C 1.744(2) 0.075(2) 0.5890(15) 0.085(4) Uani 0.637(4) 1 d D . P A 1
H11 H 1.860006 0.031090 0.577048 0.102 Uiso 0.637(4) 1 calc R U P A 1
C12 C 1.712(2) 0.126(3) 0.6548(15) 0.085(4) Uani 0.637(4) 1 d D . P A 1
H12 H 1.806569 0.110986 0.689379 0.102 Uiso 0.637(4) 1 calc R U P A 1
C13 C 1.5458(19) 0.198(2) 0.6713(10) 0.071(3) Uani 0.637(4) 1 d D . P A 1
H13 H 1.525743 0.233865 0.716101 0.085 Uiso 0.637(4) 1 calc R U P A 1
C14 C 1.4079(12) 0.2176(14) 0.6200(8) 0.056(2) Uani 0.637(4) 1 d D . P A 1
C15 C 1.2268(8) 0.2924(6) 0.6209(4) 0.0546(13) Uani 0.637(4) 1 d D . P A 1
H15 H 1.178783 0.334079 0.661808 0.066 Uiso 0.637(4) 1 calc R U P A 1
C7' C 1.1246(19) 0.285(4) 0.5748(14) 0.0453(19) Uani 0.363(4) 1 d D . P A 2
S8' S 1.1998(3) 0.3131(3) 0.6580(2) 0.0603(9) Uani 0.363(4) 1 d D . P A 2
C9' C 1.408(2) 0.233(3) 0.6411(15) 0.058(4) Uani 0.363(4) 1 d D . P A 2
C10' C 1.552(3) 0.203(4) 0.6918(19) 0.073(5) Uani 0.363(4) 1 d D . P A 2
H10' H 1.539096 0.233350 0.738342 0.088 Uiso 0.363(4) 1 calc R U P A 2
C11' C 1.711(4) 0.128(4) 0.672(2) 0.077(6) Uani 0.363(4) 1 d D . P A 2
H11' H 1.809768 0.106379 0.705694 0.093 Uiso 0.363(4) 1 calc R U P A 2
C12' C 1.731(4) 0.082(4) 0.604(2) 0.073(5) Uani 0.363(4) 1 d D . P A 2
H12' H 1.839699 0.023023 0.595290 0.087 Uiso 0.363(4) 1 calc R U P A 2
C13' C 1.593(3) 0.122(2) 0.5489(18) 0.063(4) Uani 0.363(4) 1 d D . P A 2
H13' H 1.610680 0.102048 0.498313 0.075 Uiso 0.363(4) 1 calc R U P A 2
C14' C 1.4289(18) 0.1913(16) 0.5714(13) 0.051(3) Uani 0.363(4) 1 d D . P A 2
C15' C 1.2596(12) 0.2305(11) 0.5329(7) 0.060(2) Uani 0.363(4) 1 d D . P A 2
H15' H 1.245675 0.218298 0.481899 0.072 Uiso 0.363(4) 1 calc R U P A 2
C16 C 0.4596(4) 0.6031(3) 0.63588(17) 0.0503(6) Uani 1 1 d . . . . .
C17 C 0.4582(4) 0.6453(3) 0.69235(18) 0.0542(6) Uani 1 1 d . . . . .
C18 C 0.3459(5) 0.6248(3) 0.8650(2) 0.0651(8) Uani 1 1 d . . . . .
H18A H 0.388983 0.624797 0.916997 0.078 Uiso 1 1 calc R U . . .
H18B H 0.222257 0.680034 0.858509 0.078 Uiso 1 1 calc R U . . .
C19 C 0.3541(6) 0.4841(4) 0.8710(3) 0.0856(12) Uani 1 1 d . . . . .
H19A H 0.307754 0.484401 0.819653 0.103 Uiso 1 1 calc R U . . .
H19B H 0.477871 0.429283 0.875996 0.103 Uiso 1 1 calc R U . . .
C20 C 0.2553(5) 0.4202(3) 0.9411(2) 0.0687(9) Uani 1 1 d . . . . .
H20A H 0.129758 0.470155 0.933680 0.082 Uiso 1 1 calc R U . . .
H20B H 0.294497 0.426211 0.992234 0.082 Uiso 1 1 calc R U . . .
C21 C 0.2784(6) 0.2767(4) 0.9496(3) 0.0852(11) Uani 1 1 d . . . . .
H21A H 0.245094 0.270779 0.897296 0.102 Uiso 1 1 calc R U . . .
H21B H 0.403524 0.226607 0.959351 0.102 Uiso 1 1 calc R U . . .
C22 C 0.1760(5) 0.2115(3) 1.0160(2) 0.0736(9) Uani 1 1 d . . . . .
H22A H 0.050613 0.251576 1.001592 0.088 Uiso 1 1 calc R U . . .
H22B H 0.193997 0.230005 1.066783 0.088 Uiso 1 1 calc R U . . .
C23 C 0.2226(5) 0.0634(3) 1.0326(2) 0.0757(10) Uani 1 1 d . . . . .
H23A H 0.198025 0.044708 0.982930 0.091 Uiso 1 1 calc R U . . .
H23B H 0.349145 0.023425 1.044252 0.091 Uiso 1 1 calc R U . . .
C24 C 0.1250(7) -0.0002(4) 1.1023(3) 0.0920(13) Uani 1 1 d . . . . .
H24A H -0.001458 0.038787 1.089981 0.110 Uiso 1 1 calc R U . . .
H24B H 0.147339 0.020631 1.151541 0.110 Uiso 1 1 calc R U . . .
C25 C 0.1727(8) -0.1494(4) 1.1212(3) 0.1084(16) Uani 1 1 d . . . . .
H25A H 0.152393 -0.171305 1.072640 0.163 Uiso 1 1 calc R U . . .
H25B H 0.100354 -0.183091 1.165837 0.163 Uiso 1 1 calc R U . . .
H25C H 0.295897 -0.189624 1.137122 0.163 Uiso 1 1 calc R U . . .
C26 C 0.3790(4) 0.8877(3) 0.7479(2) 0.0604(7) Uani 1 1 d . . . . .
H26 H 0.455928 0.923979 0.704728 0.073 Uiso 1 1 calc R U . . .
C27 C 0.1968(5) 0.9336(3) 0.7113(3) 0.0762(10) Uani 1 1 d . . . . .
H27A H 0.118909 0.897291 0.751757 0.114 Uiso 1 1 calc R U . . .
H27B H 0.201546 0.902914 0.663337 0.114 Uiso 1 1 calc R U . . .
H27C H 0.152860 1.030045 0.695192 0.114 Uiso 1 1 calc R U . . .
C28 C 0.3807(6) 0.9423(4) 0.8200(3) 0.0813(11) Uani 1 1 d . . . . .
H28A H 0.327339 1.038198 0.802782 0.122 Uiso 1 1 calc R U . . .
H28B H 0.501239 0.920955 0.837617 0.122 Uiso 1 1 calc R U . . .
H28C H 0.314462 0.902516 0.865311 0.122 Uiso 1 1 calc R U . . .
C29 C 0.7118(5) 0.6495(3) 0.8062(2) 0.0657(8) Uani 1 1 d . . . . .
H29 H 0.720929 0.676912 0.855368 0.079 Uiso 1 1 calc R U . . .
C30 C 0.8167(6) 0.7167(4) 0.7388(3) 0.0932(13) Uani 1 1 d . . . . .
H30A H 0.940383 0.682393 0.754251 0.140 Uiso 1 1 calc R U . . .
H30B H 0.775338 0.812011 0.730919 0.140 Uiso 1 1 calc R U . . .
H30C H 0.801627 0.698989 0.688007 0.140 Uiso 1 1 calc R U . . .
C31 C 0.7952(6) 0.5000(4) 0.8288(3) 0.0887(12) Uani 1 1 d . . . . .
H31A H 0.775774 0.467801 0.784526 0.133 Uiso 1 1 calc R U . . .
H31B H 0.742667 0.458059 0.878876 0.133 Uiso 1 1 calc R U . . .
H31C H 0.920789 0.478267 0.837477 0.133 Uiso 1 1 calc R U . . .

loop_
_atom_site_aniso_label
_atom_site_aniso_U_11
_atom_site_aniso_U_22
_atom_site_aniso_U_33
_atom_site_aniso_U_23
_atom_site_aniso_U_13
_atom_site_aniso_U_12
Si1 0.0691(5) 0.0516(4) 0.0455(4) -0.0152(3) -0.0048(3) -0.0250(4)
C1 0.0468(14) 0.0440(12) 0.0431(13) -0.0108(10) -0.0047(10) -0.0204(11)
C2 0.039(3) 0.022(6) 0.043(2) -0.013(4) -0.007(2) -0.009(4)
S3 0.0423(5) 0.0512(6) 0.0462(9) -0.0132(6) -0.0103(6) -0.0177(4)
C4 0.0415(18) 0.043(4) 0.033(7) 0.001(5) -0.001(3) -0.022(2)
C5 0.0384(8) 0.0506(8) 0.0519(14) -0.0139(8) -0.0061(8) -0.0154(6)
C6 0.037(3) 0.041(3) 0.028(6) -0.006(5) -0.011(3) -0.014(3)
C2' 0.039(3) 0.022(6) 0.043(2) -0.013(4) -0.007(2) -0.009(4)
C3' 0.0423(5) 0.0512(6) 0.0462(9) -0.0132(6) -0.0103(6) -0.0177(4)
C4' 0.0415(18) 0.043(4) 0.033(7) 0.001(5) -0.001(3) -0.022(2)
S5' 0.0384(8) 0.0506(8) 0.0519(14) -0.0139(8) -0.0061(8) -0.0154(6)
C6' 0.037(3) 0.041(3) 0.028(6) -0.006(5) -0.011(3) -0.014(3)
C7 0.0413(15) 0.042(4) 0.045(5) 0.007(4) -0.006(2) -0.0197(15)
S8 0.0429(6) 0.0610(8) 0.0631(10) -0.0122(6) -0.0056(5) -0.0114(5)
C9 0.051(3) 0.044(5) 0.068(4) -0.001(3) -0.010(3) -0.022(3)
C10 0.050(4) 0.047(7) 0.104(6) 0.002(4) -0.010(3) -0.013(3)
C11 0.046(5) 0.078(8) 0.107(9) 0.014(5) -0.008(5) -0.024(5)
C12 0.053(4) 0.083(8) 0.097(9) 0.023(6) -0.034(5) -0.030(4)
C13 0.065(4) 0.066(5) 0.079(7) 0.005(5) -0.026(4) -0.035(3)
C14 0.049(3) 0.048(5) 0.073(7) -0.006(4) -0.015(3) -0.023(2)
C15 0.051(3) 0.054(3) 0.061(3) -0.010(2) -0.007(2) -0.022(2)
C7' 0.0413(15) 0.042(4) 0.045(5) 0.007(4) -0.006(2) -0.0197(15)
S8' 0.0462(13) 0.0570(13) 0.075(2) -0.0073(12) -0.0246(12) -0.0168(10)
C9' 0.049(5) 0.043(6) 0.082(10) -0.009(6) -0.019(5) -0.019(4)
C10' 0.056(6) 0.071(8) 0.091(14) -0.011(10) -0.024(6) -0.023(5)
C11' 0.054(7) 0.058(9) 0.103(15) 0.012(10) -0.026(7) -0.021(6)
C12' 0.035(6) 0.054(9) 0.095(13) 0.014(8) -0.005(7) 0.001(6)
C13' 0.048(6) 0.035(9) 0.093(9) 0.000(5) -0.003(5) -0.014(5)
C14' 0.039(4) 0.030(6) 0.082(10) -0.005(5) -0.019(5) -0.012(3)
C15' 0.047(4) 0.061(5) 0.063(6) 0.003(4) -0.012(4) -0.021(4)
C16 0.0573(16) 0.0502(13) 0.0487(15) -0.0135(11) -0.0029(12) -0.0237(12)
C17 0.0585(16) 0.0534(14) 0.0541(16) -0.0152(12) -0.0039(12) -0.0211(13)
C18 0.086(2) 0.0629(17) 0.0550(18) -0.0181(14) 0.0026(15) -0.0339(17)
C19 0.115(3) 0.067(2) 0.084(3) -0.0244(18) 0.028(2) -0.044(2)
C20 0.086(2) 0.0741(19) 0.0569(19) -0.0160(15) -0.0028(16) -0.0410(18)
C21 0.094(3) 0.070(2) 0.094(3) -0.0192(19) 0.014(2) -0.035(2)
C22 0.093(3) 0.076(2) 0.069(2) -0.0226(17) 0.0011(18) -0.047(2)
C23 0.079(2) 0.074(2) 0.084(3) -0.0265(18) 0.0025(19) -0.0347(19)
C24 0.108(3) 0.084(2) 0.095(3) -0.024(2) 0.014(3) -0.049(2)
C25 0.132(4) 0.077(2) 0.119(4) -0.010(2) -0.007(3) -0.049(3)
C26 0.0701(19) 0.0514(14) 0.0630(19) -0.0170(13) 0.0023(15) -0.0230(14)
C27 0.071(2) 0.0612(18) 0.087(3) -0.0140(17) -0.0076(19) -0.0127(16)
C28 0.104(3) 0.0674(19) 0.086(3) -0.0382(19) 0.006(2) -0.032(2)
C29 0.077(2) 0.0679(18) 0.0589(18) -0.0166(14) -0.0189(15) -0.0280(16)
C30 0.071(2) 0.100(3) 0.103(3) -0.008(2) -0.010(2) -0.038(2)
C31 0.084(3) 0.077(2) 0.101(3) -0.015(2) -0.031(2) -0.021(2)

loop_
_atom_type_symbol
_atom_type_description
_atom_type_scat_dispersion_real
_atom_type_scat_dispersion_imag
_atom_type_scat_source
C C 0.0181 0.0091 'International Tables Vol C Tables 4.2.6.8 and 6.1.1.4'
H H 0.0000 0.0000 'International Tables Vol C Tables 4.2.6.8 and 6.1.1.4'
S S 0.3331 0.5567 'International Tables Vol C Tables 4.2.6.8 and 6.1.1.4'
Si Si 0.2541 0.3302 'International Tables Vol C Tables 4.2.6.8 and 6.1.1.4'

loop_
_geom_angle_atom_site_label_1
_geom_angle_atom_site_label_2
_geom_angle_atom_site_label_3
_geom_angle
_geom_angle_site_symmetry_1
_geom_angle_site_symmetry_3
C17 Si1 C18 107.65(13) . .
C17 Si1 C26 108.06(14) . .
C18 Si1 C26 111.20(15) . .
C17 Si1 C29 106.45(15) . .
C18 Si1 C29 111.81(16) . .
C26 Si1 C29 111.41(14) . .
C2' C1 C6 113.1(16) . 2_666
C2 C1 C6 118.0(4) . 2_666
C2' C1 C16 122.5(10) . .
C2 C1 C16 117.4(8) . .
C6 C1 C16 124.4(7) 2_666 .
C1 C2 C6 124.4(18) . .
C1 C2 S3 126.4(11) . .
C6 C2 S3 108.0(13) . .
C2 S3 C4 92.2(7) . .
C5 C4 C7 133(2) . .
C5 C4 S3 110.3(7) . .
C7 C4 S3 115.6(17) . .
C4 C5 C6 114.1(12) . .
C4 C5 H5 122.9 . .
C6 C5 H5 122.9 . .
C1 C6 C2 116.8(18) 2_666 .
C1 C6 C5 128.7(12) 2_666 .
C2 C6 C5 114.0(14) . .
C1 C2' C6' 117(2) . .
C1 C2' C3' 125.6(15) . .
C6' C2' C3' 115(2) . .
C4' C3' C2' 110.8(15) . .
C4' C3' H3' 124.6 . .
C2' C3' H3' 124.6 . .
C3' C4' C7' 131(3) . .
C3' C4' S5' 111.3(10) . .
C7' C4' S5' 117(2) . .
C6' S5' C4' 92.5(9) . .
C1 C6' C2' 124(3) 2_666 .
C1 C6' S5' 127.9(17) 2_666 .
C2' C6' S5' 106.8(19) . .
C15 C7 C4 132.3(17) . .
C15 C7 S8 110.7(7) . .
C4 C7 S8 116.8(15) . .
C9 S8 C7 92.0(4) . .
C10 C9 C14 120.1(10) . .
C10 C9 S8 127.1(8) . .
C14 C9 S8 112.8(8) . .
C11 C10 C9 119.3(12) . .
C11 C10 H10 120.3 . .
C9 C10 H10 120.3 . .
C12 C11 C10 120.4(17) . .
C12 C11 H11 119.8 . .
C10 C11 H11 119.8 . .
C11 C12 C13 121.5(16) . .
C11 C12 H12 119.2 . .
C13 C12 H12 119.2 . .
C12 C13 C14 118.2(11) . .
C12 C13 H13 120.9 . .
C14 C13 H13 120.9 . .
C9 C14 C13 120.4(10) . .
C9 C14 C15 109.9(8) . .
C13 C14 C15 129.7(10) . .
C7 C15 C14 114.5(9) . .
C7 C15 H15 122.8 . .
C14 C15 H15 122.8 . .
C15' C7' C4' 131(2) . .
C15' C7' S8' 110.2(11) . .
C4' C7' S8' 117(2) . .
C9' S8' C7' 92.0(8) . .
C14' C9' C10' 120.6(16) . .
C14' C9' S8' 113.5(12) . .
C10' C9' S8' 125.8(14) . .
C11' C10' C9' 118.3(18) . .
C11' C10' H10' 120.9 . .
C9' C10' H10' 120.9 . .
C10' C11' C12' 121(3) . .
C10' C11' H11' 119.4 . .
C12' C11' H11' 119.4 . .
C11' C12' C13' 121(2) . .
C11' C12' H12' 119.5 . .
C13' C12' H12' 119.5 . .
C14' C13' C12' 117.1(17) . .
C14' C13' H13' 121.5 . .
C12' C13' H13' 121.5 . .
C9' C14' C13' 121.0(15) . .
C9' C14' C15' 109.0(13) . .
C13' C14' C15' 130.0(15) . .
C7' C15' C14' 114.8(13) . .
C7' C15' H15' 122.6 . .
C14' C15' H15' 122.6 . .
C17 C16 C1 175.1(3) . .
C16 C17 Si1 175.8(3) . .
C19 C18 Si1 115.4(2) . .
C19 C18 H18A 108.4 . .
Si1 C18 H18A 108.4 . .
C19 C18 H18B 108.4 . .
Si1 C18 H18B 108.4 . .
H18A C18 H18B 107.5 . .
C20 C19 C18 115.2(3) . .
C20 C19 H19A 108.5 . .
C18 C19 H19A 108.5 . .
C20 C19 H19B 108.5 . .
C18 C19 H19B 108.5 . .
H19A C19 H19B 107.5 . .
C19 C20 C21 113.9(3) . .
C19 C20 H20A 108.8 . .
C21 C20 H20A 108.8 . .
C19 C20 H20B 108.8 . .
C21 C20 H20B 108.8 . .
H20A C20 H20B 107.7 . .
C22 C21 C20 115.5(3) . .
C22 C21 H21A 108.4 . .
C20 C21 H21A 108.4 . .
C22 C21 H21B 108.4 . .
C20 C21 H21B 108.4 . .
H21A C21 H21B 107.5 . .
C21 C22 C23 114.7(3) . .
C21 C22 H22A 108.6 . .
C23 C22 H22A 108.6 . .
C21 C22 H22B 108.6 . .
C23 C22 H22B 108.6 . .
H22A C22 H22B 107.6 . .
C24 C23 C22 113.5(3) . .
C24 C23 H23A 108.9 . .
C22 C23 H23A 108.9 . .
C24 C23 H23B 108.9 . .
C22 C23 H23B 108.9 . .
H23A C23 H23B 107.7 . .
C23 C24 C25 114.3(4) . .
C23 C24 H24A 108.7 . .
C25 C24 H24A 108.7 . .
C23 C24 H24B 108.7 . .
C25 C24 H24B 108.7 . .
H24A C24 H24B 107.6 . .
C24 C25 H25A 109.5 . .
C24 C25 H25B 109.5 . .
H25A C25 H25B 109.5 . .
C24 C25 H25C 109.5 . .
H25A C25 H25C 109.5 . .
H25B C25 H25C 109.5 . .
C27 C26 C28 111.4(3) . .
C27 C26 Si1 112.0(2) . .
C28 C26 Si1 110.7(2) . .
C27 C26 H26 107.5 . .
C28 C26 H26 107.5 . .
Si1 C26 H26 107.5 . .
C26 C27 H27A 109.5 . .
C26 C27 H27B 109.5 . .
H27A C27 H27B 109.5 . .
C26 C27 H27C 109.5 . .
H27A C27 H27C 109.5 . .
H27B C27 H27C 109.5 . .
C26 C28 H28A 109.5 . .
C26 C28 H28B 109.5 . .
H28A C28 H28B 109.5 . .
C26 C28 H28C 109.5 . .
H28A C28 H28C 109.5 . .
H28B C28 H28C 109.5 . .
C30 C29 C31 109.6(4) . .
C30 C29 Si1 112.6(2) . .
C31 C29 Si1 113.0(2) . .
C30 C29 H29 107.1 . .
C31 C29 H29 107.1 . .
Si1 C29 H29 107.1 . .
C29 C30 H30A 109.5 . .
C29 C30 H30B 109.5 . .
H30A C30 H30B 109.5 . .
C29 C30 H30C 109.5 . .
H30A C30 H30C 109.5 . .
H30B C30 H30C 109.5 . .
C29 C31 H31A 109.5 . .
C29 C31 H31B 109.5 . .
H31A C31 H31B 109.5 . .
C29 C31 H31C 109.5 . .
H31A C31 H31C 109.5 . .
H31B C31 H31C 109.5 . .

loop_
_geom_bond_atom_site_label_1
_geom_bond_atom_site_label_2
_geom_bond_distance
_geom_bond_site_symmetry_2
Si1 C17 1.837(3) .
Si1 C18 1.872(3) .
Si1 C26 1.880(3) .
Si1 C29 1.883(4) .
C1 C2' 1.540(19) .
C1 C2 1.300(15) .
C1 C6 1.519(13) 2_666
C1 C16 1.429(4) .
C2 C6 1.423(10) .
C2 S3 1.726(18) .
S3 C4 1.80(3) .
C4 C5 1.31(3) .
C4 C7 1.425(12) .
C5 C6 1.42(2) .
C5 H5 0.9500 .
C2' C6' 1.427(13) .
C2' C3' 1.43(3) .
C3' C4' 1.32(3) .
C3' H3' 0.9500 .
C4' C7' 1.47(2) .
C4' S5' 1.80(3) .
S5' C6' 1.73(3) .
C7 C15 1.350(14) .
C7 S8 1.751(16) .
S8 C9 1.697(10) .
C9 C10 1.397(12) .
C9 C14 1.404(9) .
C10 C11 1.386(19) .
C10 H10 0.9500 .
C11 C12 1.385(11) .
C11 H11 0.9500 .
C12 C13 1.390(19) .
C12 H12 0.9500 .
C13 C14 1.406(10) .
C13 H13 0.9500 .
C14 C15 1.441(11) .
C15 H15 0.9500 .
C7' C15' 1.34(2) .
C7' S8' 1.75(3) .
S8' C9' 1.688(16) .
C9' C14' 1.394(14) .
C9' C10' 1.405(17) .
C10' C11' 1.38(3) .
C10' H10' 0.9500 .
C11' C12' 1.390(15) .
C11' H11' 0.9500 .
C12' C13' 1.40(3) .
C12' H12' 0.9500 .
C13' C14' 1.401(16) .
C13' H13' 0.9500 .
C14' C15' 1.453(15) .
C15' H15' 0.9500 .
C16 C17 1.202(4) .
C18 C19 1.526(4) .
C18 H18A 0.9900 .
C18 H18B 0.9900 .
C19 C20 1.507(5) .
C19 H19A 0.9900 .
C19 H19B 0.9900 .
C20 C21 1.519(5) .
C20 H20A 0.9900 .
C20 H20B 0.9900 .
C21 C22 1.494(5) .
C21 H21A 0.9900 .
C21 H21B 0.9900 .
C22 C23 1.519(5) .
C22 H22A 0.9900 .
C22 H22B 0.9900 .
C23 C24 1.497(5) .
C23 H23A 0.9900 .
C23 H23B 0.9900 .
C24 C25 1.525(6) .
C24 H24A 0.9900 .
C24 H24B 0.9900 .
C25 H25A 0.9800 .
C25 H25B 0.9800 .
C25 H25C 0.9800 .
C26 C27 1.523(5) .
C26 C28 1.544(5) .
C26 H26 1.0000 .
C27 H27A 0.9800 .
C27 H27B 0.9800 .
C27 H27C 0.9800 .
C28 H28A 0.9800 .
C28 H28B 0.9800 .
C28 H28C 0.9800 .
C29 C30 1.528(5) .
C29 C31 1.530(5) .
C29 H29 1.0000 .
C30 H30A 0.9800 .
C30 H30B 0.9800 .
C30 H30C 0.9800 .
C31 H31A 0.9800 .
C31 H31B 0.9800 .
C31 H31C 0.9800 .

loop_
_geom_torsion_atom_site_label_1
_geom_torsion_atom_site_label_2
_geom_torsion_atom_site_label_3
_geom_torsion_atom_site_label_4
_geom_torsion
_geom_torsion_site_symmetry_1
_geom_torsion_site_symmetry_4
C6 C1 C2 C6 -10(3) 2_666 .
C16 C1 C2 C6 175.4(18) . .
C6 C1 C2 S3 -176.5(14) 2_666 .
C16 C1 C2 S3 9.2(18) . .
C1 C2 S3 C4 178.2(16) . .
C6 C2 S3 C4 10.2(19) . .
C2 S3 C4 C5 -10.6(16) . .
C2 S3 C4 C7 179.6(18) . .
C7 C4 C5 C6 175(2) . .
S3 C4 C5 C6 8(2) . .
C1 C2 C6 C1 10(3) . 2_666
S3 C2 C6 C1 178.5(14) . 2_666
C1 C2 C6 C5 -176.4(15) . .
S3 C2 C6 C5 -8(3) . .
C4 C5 C6 C1 173(2) . 2_666
C4 C5 C6 C2 0(3) . .
C16 C1 C2' C6' -172(2) . .
C16 C1 C2' C3' -10(3) . .
C1 C2' C3' C4' 179(2) . .
C6' C2' C3' C4' -19(3) . .
C2' C3' C4' C7' -176(3) . .
C2' C3' C4' S5' 18(3) . .
C3' C4' S5' C6' -10(3) . .
C7' C4' S5' C6' -178(3) . .
C1 C2' C6' C1 -15(5) . 2_666
C3' C2' C6' C1 -179(3) . 2_666
C1 C2' C6' S5' 174.5(16) . .
C3' C2' C6' S5' 11(3) . .
C4' S5' C6' C1 -170(3) . 2_666
C4' S5' C6' C2' -1(3) . .
C5 C4 C7 C15 -169.6(17) . .
S3 C4 C7 C15 -3(3) . .
C5 C4 C7 S8 5(3) . .
S3 C4 C7 S8 171.9(11) . .
C15 C7 S8 C9 -3.3(10) . .
C4 C7 S8 C9 -179.2(15) . .
C7 S8 C9 C10 -176.4(13) . .
C7 S8 C9 C14 1.8(10) . .
C14 C9 C10 C11 -3(2) . .
S8 C9 C10 C11 175.0(16) . .
C9 C10 C11 C12 5(3) . .
C10 C11 C12 C13 -4(4) . .
C11 C12 C13 C14 1(4) . .
C10 C9 C14 C13 0(2) . .
S8 C9 C14 C13 -178.1(13) . .
C10 C9 C14 C15 178.4(12) . .
S8 C9 C14 C15 0.0(13) . .
C12 C13 C14 C9 1(3) . .
C12 C13 C14 C15 -177(2) . .
C4 C7 C15 C14 178.9(19) . .
S8 C7 C15 C14 4.0(14) . .
C9 C14 C15 C7 -2.6(15) . .
C13 C14 C15 C7 175.3(17) . .
C3' C4' C7' C15' -159(3) . .
S5' C4' C7' C15' 7(5) . .
C3' C4' C7' S8' 6(5) . .
S5' C4' C7' S8' 171.5(18) . .
C15' C7' S8' C9' -7(2) . .
C4' C7' S8' C9' -175(3) . .
C7' S8' C9' C14' 4(2) . .
C7' S8' C9' C10' -173(3) . .
C14' C9' C10' C11' -2(5) . .
S8' C9' C10' C11' 175(3) . .
C9' C10' C11' C12' 0(7) . .
C10' C11' C12' C13' 6(7) . .
C11' C12' C13' C14' -10(6) . .
C10' C9' C14' C13' -2(4) . .
S8' C9' C14' C13' -179.1(19) . .
C10' C9' C14' C15' 177(3) . .
S8' C9' C14' C15' 0(3) . .
C12' C13' C14' C9' 8(4) . .
C12' C13' C14' C15' -171(3) . .
C4' C7' C15' C14' 174(3) . .
S8' C7' C15' C14' 8(3) . .
C9' C14' C15' C7' -6(3) . .
C13' C14' C15' C7' 174(3) . .
C17 Si1 C18 C19 35.9(3) . .
C26 Si1 C18 C19 154.1(3) . .
C29 Si1 C18 C19 -80.7(3) . .
Si1 C18 C19 C20 178.4(3) . .
C18 C19 C20 C21 -175.2(4) . .
C19 C20 C21 C22 -177.3(4) . .
C20 C21 C22 C23 -170.5(3) . .
C21 C22 C23 C24 176.9(4) . .
C22 C23 C24 C25 -178.7(4) . .
C17 Si1 C26 C27 52.7(3) . .
C18 Si1 C26 C27 -65.3(3) . .
C29 Si1 C26 C27 169.3(2) . .
C17 Si1 C26 C28 177.6(2) . .
C18 Si1 C26 C28 59.7(3) . .
C29 Si1 C26 C28 -65.8(3) . .
C17 Si1 C29 C30 65.1(3) . .
C18 Si1 C29 C30 -177.6(3) . .
C26 Si1 C29 C30 -52.5(3) . .
C17 Si1 C29 C31 -59.8(3) . .
C18 Si1 C29 C31 57.5(3) . .
C26 Si1 C29 C31 -177.4(3) . .
